data_7131557
loop_
_publ_author_name
'Wehmeyer, Frerk-Ulfert'
'Langer, Robert'

_publ_section_title
;
 A hampered oxidative addition of pre-coordinated pincer ligands can
 favour alternative pathways of activation.
;
_journal_issue 40
_journal_name_full 'Chemical communications (Cambridge, England)'
_journal_page_first 6004
_journal_page_last 6007
_journal_paper_doi 10.1039/d3cc00874f
_journal_volume 59
_journal_year 2023
_chemical_formula_moiety 'C50 H45 B Cl P4 Pt, F6 P, C4 H10 O, 0.75(C4 H8 O)'
_chemical_formula_sum 'C57 H61 B Cl F6 O1.75 P5 Pt'
_chemical_formula_weight 1284.25
_space_group_crystal_system orthorhombic
_space_group_IT_number 60
_space_group_name_Hall '-P 2n 2ab'
_space_group_name_H-M_alt 'P b c n'
_atom_sites_solution_hydrogens geom
_atom_sites_solution_primary dual
_audit_creation_date 2022-11-25
_audit_creation_method
;
Olex2 1.3
(compiled 2020.11.12 svn.r5f609507 for OlexSys, GUI svn.r6408)
;
_audit_update_record
;
2023-02-22 deposited with the CCDC.	2023-04-13 downloaded from the CCDC.
;
_cell_angle_alpha 90
_cell_angle_beta 90
_cell_angle_gamma 90
_cell_formula_units_Z 8
_cell_length_a 23.859(5)
_cell_length_b 23.456(5)
_cell_length_c 20.743(4)
_cell_measurement_reflns_used 29.50
_cell_measurement_temperature 170
_cell_measurement_theta_max 29.50
_cell_measurement_theta_min 1.73
_cell_volume 11609(4)
_computing_cell_refinement 'X-Area Recipe 1.33.0.0 (STOE & Cie, 2015)'
_computing_data_collection 'X-Area WinXpose 2.0.22.0 (STOE & Cie, 2016)'
_computing_data_reduction 'X-Area 1.90 (STOE & Cie, 2020)'
_computing_molecular_graphics 'Olex2 1.3 (Dolomanov et al., 2009)'
_computing_publication_material 'Olex2 1.3 (Dolomanov et al., 2009)'
_computing_structure_refinement 'SHELXL 2018/3 (Sheldrick, 2015)'
_computing_structure_solution 'SHELXT 2018/2 (Sheldrick, 2018)'
_diffrn_ambient_temperature 170
_diffrn_detector 'image plate (34 cm diameter)'
_diffrn_detector_area_resol_mean 6.67
_diffrn_detector_type 'STOE Imaging Plate'
_diffrn_measured_fraction_theta_full 0.999
_diffrn_measured_fraction_theta_max 0.999
_diffrn_measurement_device '2-circle diffractometer'
_diffrn_measurement_device_type 'STOE IPDS II'
_diffrn_measurement_method 'rotation method, \w scans'
_diffrn_radiation_collimation '0.5 mm diameter, monocapillary'
_diffrn_radiation_monochromator 'plane graphite'
_diffrn_radiation_polarisn_norm 0
_diffrn_radiation_type MoK\a
_diffrn_radiation_wavelength 0.71073
_diffrn_reflns_av_R_equivalents 0.0935
_diffrn_reflns_av_unetI/netI 0.0527
_diffrn_reflns_Laue_measured_fraction_full 0.999
_diffrn_reflns_Laue_measured_fraction_max 0.999
_diffrn_reflns_limit_h_max 29
_diffrn_reflns_limit_h_min -29
_diffrn_reflns_limit_k_max 28
_diffrn_reflns_limit_k_min -28
_diffrn_reflns_limit_l_max 22
_diffrn_reflns_limit_l_min -25
_diffrn_reflns_number 69616
_diffrn_reflns_point_group_measured_fraction_full 0.999
_diffrn_reflns_point_group_measured_fraction_max 0.999
_diffrn_reflns_theta_full 25.242
_diffrn_reflns_theta_max 26.000
_diffrn_reflns_theta_min 1.564
_diffrn_source 'sealed X-ray tube, 12 x 0.4 mm long-fine focus'
_diffrn_source_type 'Incoatec I\ms'
_exptl_absorpt_coefficient_mu 2.660
_exptl_absorpt_correction_T_max 0.9734
_exptl_absorpt_correction_T_min 0.9317
_exptl_absorpt_correction_type integration
_exptl_absorpt_process_details 'X-RED32 1.57 (STOE & Cie, 2011)'
_exptl_crystal_colour 'clear yellow'
_exptl_crystal_colour_lustre clear
_exptl_crystal_colour_primary yellow
_exptl_crystal_density_diffrn 1.470
_exptl_crystal_description plate
_exptl_crystal_F_000 5168
_exptl_crystal_size_max 0.4
_exptl_crystal_size_mid 0.3
_exptl_crystal_size_min 0.2
_refine_diff_density_max 1.629
_refine_diff_density_min -1.052
_refine_diff_density_rms 0.105
_refine_ls_extinction_method none
_refine_ls_goodness_of_fit_ref 1.022
_refine_ls_hydrogen_treatment constr
_refine_ls_matrix_type full
_refine_ls_number_parameters 672
_refine_ls_number_reflns 11412
_refine_ls_number_restraints 150
_refine_ls_restrained_S_all 1.018
_refine_ls_R_factor_all 0.0884
_refine_ls_R_factor_gt 0.0510
_refine_ls_shift/su_max 0.001
_refine_ls_shift/su_mean 0.000
_refine_ls_structure_factor_coef Fsqd
_refine_ls_weighting_details 'w=1/[\s^2^(Fo^2^)+(0.0742P)^2^+0.7214P] where P=(Fo^2^+2Fc^2^)/3'
_refine_ls_weighting_scheme calc
_refine_ls_wR_factor_gt 0.1246
_refine_ls_wR_factor_ref 0.1424
_reflns_Friedel_coverage 0.000
_reflns_number_gt 7092
_reflns_number_total 11412
_reflns_threshold_expression 'I > 2\s(I)'
_cod_data_source_file d3cc00874f18.cif
_cod_data_source_block frerk1
_cod_depositor_comments 'Adding full bibliography for 7131557--7131558.cif.'
_cod_database_code 7131557
_shelx_shelxl_version_number 2018/3
_shelx_space_group_comment
;
The symmetry employed for this shelxl refinement is uniquely defined
by the following loop, which should always be used as a source of
symmetry information in preference to the above space-group names.
They are only intended as comments.
;
_shelx_estimated_absorpt_t_max 0.618
_shelx_estimated_absorpt_t_min 0.416
_olex2_refinement_description
;
1. Fixed Uiso
 At 1.2 times of:
  All B(H) groups, All C(H) groups, All C(H,H) groups
 At 1.5 times of:
  All C(H,H,H) groups
2. Restrained distances
 C1S-C2S = C1S-O1S
 1.44 with sigma of 0.02
 C2S-C3S = C4S-O1S
 1.53 with sigma of 0.02
 C3S-C4S
 1.54 with sigma of 0.02
 C7S-C6S
 1.54 with sigma of 0.02
 O2S-C8S = O2S-C5S
 1.44 with sigma of 0.02
 C8S-C7S = C6S-C5S
 1.53 with sigma of 0.02
 C1S-C3S = C1S-C4S = C2S-C4S = C3S-O1S
 2.38 with sigma of 0.04
 O2S-C7S = O2S-C6S = C8S-C6S = C7S-C5S
 2.38 with sigma of 0.04
 C1S-C3S \\sim C1S-C4S
 with sigma of 0.04
 C2S-C3S \\sim C3S-C4S \\sim C4S-O1S
 with sigma of 0.02
 C1S-C2S \\sim C1S-O1S
 with sigma of 0.02
 C3S-O1S \\sim C2S-C4S
 with sigma of 0.04
 O2S-C8S \\sim O2S-C5S
 with sigma of 0.02
 C7S-C5S \\sim C8S-C6S
 with sigma of 0.04
 C8S-C7S \\sim C7S-C6S \\sim C6S-C5S
 with sigma of 0.02
 O2S-C7S \\sim O2S-C6S
 with sigma of 0.04
3. Uiso/Uaniso restraints and constraints
C1S \\sim C2S \\sim C3S \\sim C4S \\sim O1S: within 2A with sigma of 0.04 and
sigma for terminal atoms of 0.08 within 2A
O2S \\sim C8S \\sim C7S \\sim C6S \\sim C5S: within 2A with sigma of 0.04 and
sigma for terminal atoms of 0.08 within 2A
Uanis(C46A) = Uanis(C47A) = Uanis(C48A) = Uanis(C43A) = Uanis(C44A) =
Uanis(C45A)
4. Rigid body (RIGU) restrains
 C1S, C2S, C3S, C4S, O1S
 with sigma for 1-2 distances of 0.004 and sigma for 1-3 distances of 0.004
 O2S, C8S, C7S, C6S, C5S
 with sigma for 1-2 distances of 0.004 and sigma for 1-3 distances of 0.004
5. Others
 Fixed Sof: C1S(0.5) H1Sa(0.5) H1Sb(0.5) C2S(0.5) H2Sa(0.5) H2Sb(0.5) C3S(0.5)
 H3Sa(0.5) H3Sb(0.5) C4S(0.5) H4Sa(0.5) H4Sb(0.5) O1S(0.5) O2S(0.25) C8S(0.25)
 H8Sa(0.25) H8Sb(0.25) C7S(0.25) H7Sa(0.25) H7Sb(0.25) C6S(0.25) H6Sa(0.25)
 H6Sb(0.25) C5S(0.25) H5Sa(0.25) H5Sb(0.25)
6.a Ternary CH refined with riding coordinates:
 B1(H1)
6.b Secondary CH2 refined with riding coordinates:
 C3(H3a,H3b), C2(H2a,H2b), C11S(H11b,H11c), C10S(H10b,H10c), C1S(H1Sa,H1Sb),
 C2S(H2Sa,H2Sb), C3S(H3Sa,H3Sb), C4S(H4Sa,H4Sb), C8S(H8Sa,H8Sb), C7S(H7Sa,H7Sb),
  C6S(H6Sa,H6Sb), C5S(H5Sa,H5Sb)
6.c Aromatic/amide H refined with riding coordinates:
 C42A(H42A), C6A(H6A), C18A(H18A), C26A(H26A), C14A(H14A), C36A(H36A),
 C2A(H2Aa), C12A(H12A), C44A(H44A), C45A(H45A), C46A(H46A), C47A(H47A),
 C48A(H48A), C4A(H4A), C32A(H32A), C38A(H38A), C35A(H35A), C17A(H17A),
 C11A(H11A), C34A(H34A), C24A(H24A), C27A(H27A), C40A(H40A), C3A(H3Aa),
 C15A(H15A), C5A(H5A), C33A(H33A), C10A(H10A), C41A(H41A), C39A(H39A), C8A(H8A),
  C20A(H20A), C22A(H22A), C16A(H16A), C9A(H9A), C23A(H23A), C21A(H21A),
 C29A(H29A), C28A(H28A), C30A(H30A)
6.d Fitted hexagon refined as free rotating group:
 C43A(C44A,C45A,C46A,C47A,C48A)
6.e Idealised Me refined as rotating group:
 C9S(H9Sa,H9Sb,H9Sc), C12S(H12b,H12c,H12d)
;
_olex2_submission_special_instructions 'No special instructions were received'

loop_
_space_group_symop_operation_xyz
'x, y, z'
'-x+1/2, -y+1/2, z+1/2'
'-x, y, -z+1/2'
'x+1/2, -y+1/2, -z'
'-x, -y, -z'
'x-1/2, y-1/2, -z-1/2'
'x, -y, z-1/2'
'-x-1/2, y-1/2, z'

loop_
_atom_site_label
_atom_site_type_symbol
_atom_site_fract_x
_atom_site_fract_y
_atom_site_fract_z
_atom_site_U_iso_or_equiv
_atom_site_adp_type
_atom_site_occupancy
_atom_site_site_symmetry_order
_atom_site_calc_flag
_atom_site_refinement_flags_posn
_atom_site_refinement_flags_adp
_atom_site_refinement_flags_occupancy
_atom_site_disorder_assembly
_atom_site_disorder_group
Pt1 Pt 0.24557(2) 0.36405(2) 0.77079(2) 0.04898(10) Uani 1 1 d . . . . .
Cl1 Cl 0.20418(9) 0.39607(7) 0.87211(8) 0.0630(5) Uani 1 1 d . . . . .
P1 P 0.22608(8) 0.26989(7) 0.78940(8) 0.0491(4) Uani 1 1 d . . . . .
P2 P 0.31451(8) 0.26730(7) 0.69227(7) 0.0496(4) Uani 1 1 d . . . . .
P3 P 0.30778(8) 0.39757(8) 0.62859(8) 0.0528(4) Uani 1 1 d . . . . .
P4 P 0.27910(9) 0.45343(8) 0.75153(8) 0.0570(5) Uani 1 1 d . . . . .
P5 P 0.37590(12) 0.62102(10) 0.58915(11) 0.0760(6) Uani 1 1 d . . . . .
F1 F 0.3969(3) 0.6437(3) 0.5220(3) 0.1009(17) Uani 1 1 d . . . . .
F2 F 0.4323(3) 0.6385(3) 0.6227(3) 0.118(2) Uani 1 1 d . . . . .
F6 F 0.3976(4) 0.5589(3) 0.5731(3) 0.134(3) Uani 1 1 d . . . . .
F3 F 0.3488(3) 0.6809(2) 0.6066(3) 0.1016(17) Uani 1 1 d . . . . .
C13A C 0.3402(3) 0.2281(3) 0.6229(3) 0.0527(16) Uani 1 1 d . . . . .
F5 F 0.3182(3) 0.6046(3) 0.5562(3) 0.127(2) Uani 1 1 d . . . . .
C3 C 0.2566(3) 0.2260(3) 0.7254(3) 0.0567(16) Uani 1 1 d . . . . .
H3A H 0.270341 0.189342 0.743159 0.068 Uiso 1 1 calc R U . . .
H3B H 0.228395 0.217816 0.691666 0.068 Uiso 1 1 calc R U . . .
C37A C 0.3201(4) 0.4829(3) 0.8168(3) 0.0626(19) Uani 1 1 d . . . . .
C2 C 0.3298(4) 0.4521(3) 0.6853(3) 0.064(2) Uani 1 1 d . . . . .
H2A H 0.331117 0.489719 0.663699 0.076 Uiso 1 1 calc R U . . .
H2B H 0.367722 0.443269 0.701986 0.076 Uiso 1 1 calc R U . . .
F4 F 0.3553(4) 0.5975(3) 0.6570(3) 0.127(2) Uani 1 1 d . . . . .
C7A C 0.1540(3) 0.2471(3) 0.7959(3) 0.0553(17) Uani 1 1 d . . . . .
C42A C 0.3430(3) 0.4469(3) 0.8632(3) 0.0632(19) Uani 1 1 d . . . . .
H42A H 0.335729 0.407096 0.861289 0.076 Uiso 1 1 calc R U . . .
C31A C 0.2571(3) 0.4324(3) 0.5774(3) 0.0541(17) Uani 1 1 d . . . . .
C19A C 0.3701(3) 0.2676(3) 0.7514(3) 0.0552(16) Uani 1 1 d . . . . .
C25A C 0.3661(3) 0.3781(3) 0.5771(3) 0.0596(19) Uani 1 1 d . . . . .
C6A C 0.2522(3) 0.1825(3) 0.8750(3) 0.0609(18) Uani 1 1 d . . . . .
H6A H 0.230932 0.159142 0.846639 0.073 Uiso 1 1 calc R U . . .
C18A C 0.3965(3) 0.2156(4) 0.6161(4) 0.066(2) Uani 1 1 d . . . . .
H18A H 0.422590 0.227116 0.648226 0.079 Uiso 1 1 calc R U . . .
C1A C 0.2576(3) 0.2405(3) 0.8621(3) 0.0536(16) Uani 1 1 d . . . . .
C26A C 0.3545(4) 0.3436(3) 0.5254(3) 0.0618(18) Uani 1 1 d . . . . .
H26A H 0.317058 0.331481 0.517603 0.074 Uiso 1 1 calc R U . . .
C14A C 0.3021(4) 0.2117(3) 0.5753(3) 0.0616(19) Uani 1 1 d . . . . .
H14A H 0.263462 0.220681 0.579405 0.074 Uiso 1 1 calc R U . . .
C36A C 0.2007(4) 0.4238(3) 0.5848(3) 0.0640(19) Uani 1 1 d . . . . .
H36A H 0.187931 0.396595 0.615371 0.077 Uiso 1 1 calc R U . . .
C2A C 0.2888(3) 0.2741(3) 0.9032(3) 0.0609(18) Uani 1 1 d . . . . .
H2AA H 0.293710 0.313514 0.894119 0.073 Uiso 1 1 calc R U . . .
C12A C 0.1324(3) 0.2000(3) 0.7660(4) 0.0631(18) Uani 1 1 d . . . . .
H12A H 0.155213 0.178396 0.737520 0.076 Uiso 1 1 calc R U . . .
C43A C 0.2268(3) 0.5080(3) 0.7330(4) 0.1185(17) Uani 1 1 d G . . . .
C44A C 0.2279(3) 0.5400(3) 0.6766(4) 0.1185(17) Uani 1 1 d G . . . .
H44A H 0.258110 0.535842 0.647133 0.142 Uiso 1 1 calc R U . . .
C45A C 0.1848(4) 0.5781(3) 0.6634(3) 0.1185(17) Uani 1 1 d G . . . .
H45A H 0.185539 0.599990 0.624858 0.142 Uiso 1 1 calc R U . . .
C46A C 0.1406(3) 0.5842(3) 0.7065(4) 0.1185(17) Uani 1 1 d G . . . .
H46A H 0.111169 0.610234 0.697483 0.142 Uiso 1 1 calc R U . . .
C47A C 0.1396(3) 0.5522(3) 0.7629(4) 0.1185(17) Uani 1 1 d G . . . .
H47A H 0.109371 0.556328 0.792382 0.142 Uiso 1 1 calc R U . . .
C48A C 0.1827(4) 0.5141(3) 0.7761(3) 0.1185(17) Uani 1 1 d G . . . .
H48A H 0.181942 0.492179 0.814658 0.142 Uiso 1 1 calc R U . . .
C4A C 0.3079(4) 0.1928(4) 0.9693(4) 0.076(2) Uani 1 1 d . . . . .
H4A H 0.325699 0.176572 1.005940 0.092 Uiso 1 1 calc R U . . .
C32A C 0.2760(4) 0.4722(3) 0.5325(3) 0.0615(19) Uani 1 1 d . . . . .
H32A H 0.315028 0.478376 0.527202 0.074 Uiso 1 1 calc R U . . .
C38A C 0.3318(5) 0.5406(3) 0.8200(4) 0.084(3) Uani 1 1 d . . . . .
H38A H 0.317223 0.565371 0.787886 0.100 Uiso 1 1 calc R U . . .
C35A C 0.1616(4) 0.4540(4) 0.5485(4) 0.079(2) Uani 1 1 d . . . . .
H35A H 0.122508 0.447908 0.553729 0.095 Uiso 1 1 calc R U . . .
C17A C 0.4148(4) 0.1859(4) 0.5619(4) 0.078(2) Uani 1 1 d . . . . .
H17A H 0.453433 0.177235 0.557058 0.094 Uiso 1 1 calc R U . . .
C11A C 0.0773(4) 0.1837(4) 0.7772(4) 0.074(2) Uani 1 1 d . . . . .
H11A H 0.062760 0.150961 0.756150 0.089 Uiso 1 1 calc R U . . .
C34A C 0.1822(5) 0.4938(4) 0.5039(4) 0.082(3) Uani 1 1 d . . . . .
H34A H 0.156605 0.515230 0.478553 0.099 Uiso 1 1 calc R U . . .
C24A C 0.3984(4) 0.3174(4) 0.7643(4) 0.081(2) Uani 1 1 d . . . . .
H24A H 0.390314 0.350981 0.740433 0.097 Uiso 1 1 calc R U . . .
C27A C 0.3976(4) 0.3261(4) 0.4842(4) 0.078(2) Uani 1 1 d . . . . .
H27A H 0.389638 0.302286 0.448221 0.094 Uiso 1 1 calc R U . . .
O3S O 0.4300(4) 0.8533(4) 0.6300(5) 0.126(3) Uani 1 1 d . . . . .
C40A C 0.3866(4) 0.5256(4) 0.9151(4) 0.081(3) Uani 1 1 d . . . . .
H40A H 0.409242 0.540267 0.948955 0.097 Uiso 1 1 calc R U . . .
C3A C 0.3131(4) 0.2505(4) 0.9578(4) 0.071(2) Uani 1 1 d . . . . .
H3AA H 0.333192 0.273983 0.987167 0.085 Uiso 1 1 calc R U . . .
C15A C 0.3217(4) 0.1819(3) 0.5218(3) 0.070(2) Uani 1 1 d . . . . .
H15A H 0.296148 0.170371 0.489197 0.084 Uiso 1 1 calc R U . . .
C5A C 0.2772(4) 0.1584(4) 0.9285(4) 0.073(2) Uani 1 1 d . . . . .
H5A H 0.273443 0.118756 0.937021 0.088 Uiso 1 1 calc R U . . .
B1 B 0.2729(4) 0.3368(3) 0.6781(3) 0.0485(17) Uani 1 1 d . . . . .
H1 H 0.238352 0.325699 0.653926 0.058 Uiso 1 1 calc R U . . .
C33A C 0.2385(5) 0.5023(3) 0.4961(4) 0.078(3) Uani 1 1 d . . . . .
H33A H 0.251573 0.529166 0.465354 0.094 Uiso 1 1 calc R U . . .
C10A C 0.0436(4) 0.2143(4) 0.8182(4) 0.077(2) Uani 1 1 d . . . . .
H10A H 0.006491 0.201847 0.827319 0.092 Uiso 1 1 calc R U . . .
C41A C 0.3762(4) 0.4687(4) 0.9121(4) 0.073(2) Uani 1 1 d . . . . .
H41A H 0.391839 0.443868 0.943482 0.088 Uiso 1 1 calc R U . . .
C39A C 0.3643(5) 0.5629(4) 0.8691(4) 0.091(3) Uani 1 1 d . . . . .
H39A H 0.371416 0.602745 0.871563 0.109 Uiso 1 1 calc R U . . .
C8A C 0.1192(3) 0.2791(4) 0.8360(4) 0.073(2) Uani 1 1 d . . . . .
H8A H 0.133301 0.312249 0.856599 0.088 Uiso 1 1 calc R U . . .
C20A C 0.3831(4) 0.2199(4) 0.7854(4) 0.073(2) Uani 1 1 d . . . . .
H20A H 0.364018 0.185048 0.777296 0.087 Uiso 1 1 calc R U . . .
C22A C 0.4528(4) 0.2709(5) 0.8449(5) 0.089(3) Uani 1 1 d . . . . .
H22A H 0.482031 0.271409 0.876041 0.106 Uiso 1 1 calc R U . . .
C16A C 0.3775(4) 0.1692(4) 0.5158(4) 0.076(2) Uani 1 1 d . . . . .
H16A H 0.390373 0.148614 0.479285 0.091 Uiso 1 1 calc R U . . .
C9A C 0.0642(4) 0.2627(5) 0.8457(4) 0.093(3) Uani 1 1 d . . . . .
H9A H 0.040503 0.285521 0.871936 0.112 Uiso 1 1 calc R U . . .
C23A C 0.4390(5) 0.3184(4) 0.8128(6) 0.103(3) Uani 1 1 d . . . . .
H23A H 0.457174 0.353296 0.823123 0.124 Uiso 1 1 calc R U . . .
C21A C 0.4250(4) 0.2228(5) 0.8326(4) 0.088(3) Uani 1 1 d . . . . .
H21A H 0.433822 0.189481 0.856515 0.106 Uiso 1 1 calc R U . . .
C29A C 0.4631(4) 0.3800(5) 0.5469(5) 0.102(4) Uani 1 1 d . . . . .
H29A H 0.500042 0.393787 0.553653 0.122 Uiso 1 1 calc R U . . .
C28A C 0.4519(4) 0.3438(4) 0.4963(5) 0.084(3) Uani 1 1 d . . . . .
H28A H 0.481635 0.330880 0.469506 0.101 Uiso 1 1 calc R U . . .
C30A C 0.4200(4) 0.3963(5) 0.5883(4) 0.092(3) Uani 1 1 d . . . . .
H30A H 0.427863 0.419995 0.624316 0.111 Uiso 1 1 calc R U . . .
C11S C 0.4118(6) 0.8492(9) 0.6914(7) 0.155(7) Uani 1 1 d . . . . .
H11B H 0.434008 0.820235 0.714845 0.186 Uiso 1 1 calc R U . . .
H11C H 0.372001 0.837277 0.691884 0.186 Uiso 1 1 calc R U . . .
C10S C 0.4191(6) 0.7999(6) 0.5987(8) 0.133(5) Uani 1 1 d . . . . .
H10B H 0.378227 0.794220 0.593304 0.159 Uiso 1 1 calc R U . . .
H10C H 0.434256 0.767964 0.624524 0.159 Uiso 1 1 calc R U . . .
C9S C 0.4474(7) 0.8025(9) 0.5342(8) 0.180(8) Uani 1 1 d . . . . .
H9SA H 0.426608 0.828285 0.505724 0.270 Uiso 1 1 calc R U . . .
H9SB H 0.448362 0.764280 0.515093 0.270 Uiso 1 1 calc R U . . .
H9SC H 0.485798 0.816607 0.539526 0.270 Uiso 1 1 calc R U . . .
C12S C 0.4179(10) 0.9061(11) 0.7236(11) 0.223(11) Uani 1 1 d . . . . .
H12B H 0.409597 0.936391 0.692531 0.334 Uiso 1 1 calc R U . . .
H12C H 0.456332 0.910423 0.739439 0.334 Uiso 1 1 calc R U . . .
H12D H 0.391679 0.908523 0.759869 0.334 Uiso 1 1 calc R U . . .
C1S C 0.5092(14) 0.4642(9) 0.7172(10) 0.118(8) Uani 0.5 1 d D U P A -1
H1SA H 0.484042 0.434304 0.700119 0.142 Uiso 0.5 1 calc R U P A -1
H1SB H 0.541533 0.468149 0.687559 0.142 Uiso 0.5 1 calc R U P A -1
C2S C 0.4799(14) 0.5173(10) 0.7220(11) 0.139(9) Uani 0.5 1 d D U P A -1
H2SA H 0.438973 0.510667 0.718729 0.167 Uiso 0.5 1 calc R U P A -1
H2SB H 0.491269 0.542919 0.686416 0.167 Uiso 0.5 1 calc R U P A -1
C3S C 0.4937(14) 0.5438(7) 0.7854(10) 0.124(8) Uani 0.5 1 d D U P A -1
H3SA H 0.460382 0.562882 0.803966 0.149 Uiso 0.5 1 calc R U P A -1
H3SB H 0.524144 0.572110 0.780671 0.149 Uiso 0.5 1 calc R U P A -1
C4S C 0.5121(12) 0.4944(7) 0.8273(7) 0.116(7) Uani 0.5 1 d D U P A -1
H4SA H 0.544554 0.505237 0.854458 0.139 Uiso 0.5 1 calc R U P A -1
H4SB H 0.481204 0.481335 0.855432 0.139 Uiso 0.5 1 calc R U P A -1
O1S O 0.5281(7) 0.4492(5) 0.7794(7) 0.094(4) Uani 0.5 1 d D U P A -1
O2S O 0.0655(16) 0.5572(12) 0.9227(19) 0.152(11) Uani 0.25 1 d D U P . .
C8S C 0.059(2) 0.4962(13) 0.925(3) 0.164(14) Uani 0.25 1 d D U P . .
H8SA H 0.037592 0.484467 0.963809 0.196 Uiso 0.25 1 calc R U P . .
H8SB H 0.096329 0.477023 0.926272 0.196 Uiso 0.25 1 calc R U P . .
C7S C 0.028(2) 0.4825(14) 0.864(3) 0.168(14) Uani 0.25 1 d D U P . .
H7SA H 0.006844 0.446390 0.867908 0.201 Uiso 0.25 1 calc R U P . .
H7SB H 0.053689 0.480191 0.826642 0.201 Uiso 0.25 1 calc R U P . .
C6S C -0.0109(17) 0.5337(16) 0.859(3) 0.150(13) Uani 0.25 1 d D U P . .
H6SA H -0.025541 0.538401 0.814852 0.180 Uiso 0.25 1 calc R U P . .
H6SB H -0.042725 0.530468 0.889608 0.180 Uiso 0.25 1 calc R U P . .
C5S C 0.0278(16) 0.5822(12) 0.878(2) 0.107(10) Uani 0.25 1 d D U P . .
H5SA H 0.048165 0.596795 0.839375 0.128 Uiso 0.25 1 calc R U P . .
H5SB H 0.006601 0.613920 0.897484 0.128 Uiso 0.25 1 calc R U P . .

loop_
_atom_site_aniso_label
_atom_site_aniso_U_11
_atom_site_aniso_U_22
_atom_site_aniso_U_33
_atom_site_aniso_U_23
_atom_site_aniso_U_13
_atom_site_aniso_U_12
Pt1 0.07699(19) 0.04107(15) 0.02890(13) 0.00060(9) 0.00362(11) -0.00403(13)
Cl1 0.1011(14) 0.0525(10) 0.0354(8) -0.0048(7) 0.0130(8) -0.0034(9)
P1 0.0724(11) 0.0441(9) 0.0308(7) 0.0017(7) 0.0008(7) -0.0054(8)
P2 0.0701(11) 0.0464(9) 0.0323(8) -0.0035(7) 0.0008(7) -0.0040(8)
P3 0.0782(12) 0.0514(10) 0.0288(7) 0.0020(7) 0.0021(7) -0.0111(9)
P4 0.0984(14) 0.0408(9) 0.0317(8) 0.0026(7) -0.0005(8) -0.0103(9)
P5 0.1107(19) 0.0644(14) 0.0529(12) -0.0013(10) -0.0109(12) -0.0042(12)
F1 0.136(5) 0.103(4) 0.064(3) 0.006(3) 0.013(3) -0.002(4)
F2 0.118(5) 0.138(5) 0.097(4) -0.017(4) -0.032(4) -0.015(4)
F6 0.229(8) 0.085(4) 0.090(4) -0.019(3) -0.041(5) 0.042(5)
F3 0.153(5) 0.075(3) 0.077(3) -0.003(3) 0.000(3) 0.024(3)
C13A 0.077(5) 0.047(4) 0.034(3) 0.002(3) 0.000(3) -0.002(3)
F5 0.133(5) 0.142(6) 0.105(5) -0.019(4) -0.025(4) -0.031(4)
C3 0.081(5) 0.046(4) 0.043(3) 0.002(3) 0.000(3) -0.001(3)
C37A 0.097(6) 0.056(4) 0.036(3) -0.010(3) 0.008(3) -0.011(4)
C2 0.095(6) 0.061(4) 0.035(3) 0.007(3) -0.001(3) -0.023(4)
F4 0.220(7) 0.091(4) 0.069(3) 0.016(3) 0.009(4) -0.035(5)
C7A 0.076(5) 0.058(4) 0.032(3) 0.009(3) 0.002(3) -0.001(3)
C42A 0.097(6) 0.051(4) 0.041(4) 0.001(3) -0.001(4) -0.005(4)
C31A 0.088(5) 0.042(3) 0.032(3) 0.000(2) 0.001(3) -0.003(3)
C19A 0.075(5) 0.057(4) 0.033(3) -0.001(3) -0.002(3) -0.004(4)
C25A 0.080(5) 0.063(5) 0.036(4) 0.008(3) 0.005(3) -0.003(4)
C6A 0.081(5) 0.052(4) 0.049(4) 0.005(3) -0.007(4) -0.004(4)
C18A 0.072(5) 0.077(5) 0.050(4) -0.001(4) 0.001(3) -0.004(4)
C1A 0.069(4) 0.057(4) 0.034(3) 0.000(3) 0.003(3) -0.008(3)
C26A 0.082(5) 0.063(4) 0.041(4) 0.003(3) 0.010(3) -0.004(4)
C14A 0.082(5) 0.059(4) 0.043(4) -0.007(3) -0.004(3) 0.006(4)
C36A 0.091(6) 0.051(4) 0.050(4) 0.002(3) 0.004(4) 0.002(4)
C2A 0.082(5) 0.056(4) 0.045(4) 0.001(3) -0.002(3) -0.005(4)
C12A 0.076(5) 0.059(5) 0.054(4) 0.000(3) -0.008(4) -0.009(4)
C43A 0.168(5) 0.077(3) 0.110(4) 0.030(3) 0.000(3) 0.023(3)
C44A 0.168(5) 0.077(3) 0.110(4) 0.030(3) 0.000(3) 0.023(3)
C45A 0.168(5) 0.077(3) 0.110(4) 0.030(3) 0.000(3) 0.023(3)
C46A 0.168(5) 0.077(3) 0.110(4) 0.030(3) 0.000(3) 0.023(3)
C47A 0.168(5) 0.077(3) 0.110(4) 0.030(3) 0.000(3) 0.023(3)
C48A 0.168(5) 0.077(3) 0.110(4) 0.030(3) 0.000(3) 0.023(3)
C4A 0.100(6) 0.082(6) 0.046(4) 0.017(4) -0.014(4) -0.006(5)
C32A 0.095(5) 0.048(4) 0.041(4) 0.006(3) 0.001(3) -0.009(4)
C38A 0.154(9) 0.046(4) 0.050(4) 0.005(4) -0.017(5) -0.021(5)
C35A 0.091(6) 0.079(6) 0.067(5) 0.009(5) 0.002(4) 0.012(5)
C17A 0.095(6) 0.092(6) 0.046(4) -0.016(4) 0.012(4) 0.007(5)
C11A 0.089(6) 0.070(5) 0.063(5) 0.010(4) -0.020(4) -0.023(4)
C34A 0.112(8) 0.070(6) 0.065(5) 0.011(4) -0.015(5) 0.018(5)
C24A 0.097(6) 0.065(5) 0.081(6) -0.003(4) -0.031(5) -0.008(5)
C27A 0.108(7) 0.072(6) 0.055(5) 0.011(4) 0.013(4) 0.010(5)
O3S 0.134(7) 0.137(8) 0.106(6) 0.018(6) -0.005(5) -0.004(6)
C40A 0.124(8) 0.078(6) 0.042(4) -0.011(4) -0.010(4) -0.020(5)
C3A 0.096(6) 0.075(6) 0.042(4) 0.004(4) -0.011(4) -0.008(4)
C15A 0.109(7) 0.068(5) 0.032(3) -0.011(3) -0.002(4) -0.001(5)
C5A 0.095(6) 0.061(5) 0.064(5) 0.019(4) -0.005(4) -0.007(4)
B1 0.081(5) 0.032(3) 0.033(3) -0.007(3) 0.000(3) -0.008(3)
C33A 0.132(8) 0.049(4) 0.053(4) 0.015(3) -0.002(5) -0.001(5)
C10A 0.071(5) 0.112(7) 0.047(4) 0.008(5) 0.003(4) -0.019(5)
C41A 0.107(7) 0.069(5) 0.042(4) 0.004(4) -0.009(4) -0.009(5)
C39A 0.151(9) 0.071(6) 0.049(5) -0.007(4) -0.009(5) -0.029(6)
C8A 0.068(5) 0.092(6) 0.061(5) -0.024(4) 0.006(4) -0.012(4)
C20A 0.087(6) 0.066(5) 0.065(5) 0.007(4) -0.021(4) -0.003(4)
C22A 0.094(7) 0.100(7) 0.072(6) -0.012(6) -0.025(5) 0.013(6)
C16A 0.113(7) 0.069(6) 0.044(4) -0.010(4) 0.018(4) 0.010(5)
C9A 0.083(6) 0.128(9) 0.067(6) -0.037(6) 0.006(4) -0.015(6)
C23A 0.117(8) 0.075(6) 0.118(8) -0.025(6) -0.052(7) 0.000(6)
C21A 0.098(7) 0.101(7) 0.066(5) 0.014(5) -0.025(5) 0.012(6)
C29A 0.074(6) 0.176(12) 0.056(6) 0.023(6) -0.011(5) -0.015(6)
C28A 0.080(6) 0.103(7) 0.069(6) 0.034(5) 0.014(5) 0.025(5)
C30A 0.080(6) 0.154(10) 0.043(4) -0.011(5) 0.001(4) -0.025(6)
C11S 0.127(10) 0.25(2) 0.090(9) 0.078(12) -0.011(8) -0.014(12)
C10S 0.118(10) 0.108(10) 0.172(15) 0.024(10) -0.047(10) 0.006(8)
C9S 0.143(13) 0.26(2) 0.138(14) 0.060(14) 0.020(10) 0.007(14)
C12S 0.24(2) 0.25(3) 0.18(2) -0.068(19) -0.025(17) -0.04(2)
C1S 0.18(2) 0.077(13) 0.096(9) -0.016(10) -0.038(15) 0.047(13)
C2S 0.19(2) 0.093(15) 0.132(14) -0.010(11) -0.032(16) 0.063(14)
C3S 0.20(2) 0.059(10) 0.117(12) 0.000(8) 0.005(15) 0.030(12)
C4S 0.176(19) 0.082(11) 0.091(10) 0.002(8) 0.014(13) 0.032(12)
O1S 0.137(12) 0.060(7) 0.084(7) 0.003(6) -0.007(8) 0.017(7)
O2S 0.18(3) 0.095(16) 0.18(3) 0.030(18) -0.025(19) 0.004(17)
C8S 0.18(3) 0.092(17) 0.22(3) 0.03(2) -0.01(2) 0.01(2)
C7S 0.18(3) 0.091(18) 0.23(3) 0.00(2) 0.00(3) -0.005(19)
C6S 0.15(3) 0.10(2) 0.20(3) 0.01(2) -0.01(2) -0.006(17)
C5S 0.11(2) 0.078(17) 0.13(3) 0.017(18) 0.029(18) 0.014(15)

loop_
_atom_type_symbol
_atom_type_description
_atom_type_scat_dispersion_real
_atom_type_scat_dispersion_imag
_atom_type_scat_source
C C 0.0033 0.0016 'International Tables Vol C Tables 4.2.6.8 and 6.1.1.4'
H H 0.0000 0.0000 'International Tables Vol C Tables 4.2.6.8 and 6.1.1.4'
B B 0.0013 0.0007 'International Tables Vol C Tables 4.2.6.8 and 6.1.1.4'
Cl Cl 0.1484 0.1585 'International Tables Vol C Tables 4.2.6.8 and 6.1.1.4'
F F 0.0171 0.0103 'International Tables Vol C Tables 4.2.6.8 and 6.1.1.4'
O O 0.0106 0.0060 'International Tables Vol C Tables 4.2.6.8 and 6.1.1.4'
P P 0.1023 0.0942 'International Tables Vol C Tables 4.2.6.8 and 6.1.1.4'
Pt Pt -1.7033 8.3905 'International Tables Vol C Tables 4.2.6.8 and 6.1.1.4'

loop_
_geom_angle_atom_site_label_1
_geom_angle_atom_site_label_2
_geom_angle_atom_site_label_3
_geom_angle
_geom_angle_site_symmetry_1
_geom_angle_site_symmetry_3
_geom_angle_publ_flag
P1 Pt1 Cl1 93.98(6) . . ?
P4 Pt1 Cl1 90.57(6) . . ?
P4 Pt1 P1 171.13(7) . . ?
B1 Pt1 Cl1 173.9(2) . . ?
B1 Pt1 P1 85.71(19) . . ?
B1 Pt1 P4 90.57(19) . . ?
C3 P1 Pt1 109.9(2) . . ?
C7A P1 Pt1 119.4(2) . . ?
C7A P1 C3 105.5(3) . . ?
C7A P1 C1A 102.7(3) . . ?
C1A P1 Pt1 114.9(2) . . ?
C1A P1 C3 102.9(3) . . ?
C13A P2 C3 106.6(3) . . ?
C13A P2 B1 118.8(3) . . ?
C3 P2 B1 96.7(3) . . ?
C19A P2 C13A 107.0(3) . . ?
C19A P2 C3 107.6(3) . . ?
C19A P2 B1 118.5(3) . . ?
C2 P3 B1 107.3(3) . . ?
C31A P3 C2 104.8(3) . . ?
C31A P3 C25A 106.3(3) . . ?
C31A P3 B1 110.9(4) . . ?
C25A P3 C2 109.7(4) . . ?
C25A P3 B1 117.1(3) . . ?
C37A P4 Pt1 114.2(2) . . ?
C37A P4 C2 102.2(4) . . ?
C37A P4 C43A 105.0(4) . . ?
C2 P4 Pt1 110.3(2) . . ?
C43A P4 Pt1 116.2(3) . . ?
C43A P4 C2 107.8(4) . . ?
F1 P5 F6 91.1(4) . . ?
F1 P5 F3 91.9(3) . . ?
F1 P5 F5 88.7(4) . . ?
F1 P5 F4 179.2(5) . . ?
F2 P5 F1 91.8(4) . . ?
F2 P5 F6 93.1(4) . . ?
F2 P5 F3 90.9(4) . . ?
F2 P5 F5 178.5(4) . . ?
F2 P5 F4 87.9(4) . . ?
F6 P5 F3 174.9(5) . . ?
F6 P5 F5 88.3(4) . . ?
F6 P5 F4 88.2(4) . . ?
F3 P5 F4 88.8(4) . . ?
F5 P5 F3 87.7(4) . . ?
F5 P5 F4 91.6(4) . . ?
C18A C13A P2 121.1(5) . . ?
C18A C13A C14A 120.2(7) . . ?
C14A C13A P2 118.7(6) . . ?
P1 C3 H3A 110.5 . . ?
P1 C3 H3B 110.5 . . ?
P2 C3 P1 106.0(4) . . ?
P2 C3 H3A 110.5 . . ?
P2 C3 H3B 110.5 . . ?
H3A C3 H3B 108.7 . . ?
C42A C37A P4 119.8(5) . . ?
C38A C37A P4 121.3(6) . . ?
C38A C37A C42A 118.8(7) . . ?
P3 C2 P4 107.8(4) . . ?
P3 C2 H2A 110.1 . . ?
P3 C2 H2B 110.1 . . ?
P4 C2 H2A 110.1 . . ?
P4 C2 H2B 110.1 . . ?
H2A C2 H2B 108.5 . . ?
C12A C7A P1 124.3(6) . . ?
C12A C7A C8A 118.7(7) . . ?
C8A C7A P1 117.0(6) . . ?
C37A C42A H42A 119.8 . . ?
C41A C42A C37A 120.4(7) . . ?
C41A C42A H42A 119.8 . . ?
C36A C31A P3 121.7(5) . . ?
C36A C31A C32A 119.4(7) . . ?
C32A C31A P3 118.7(6) . . ?
C24A C19A P2 119.6(6) . . ?
C20A C19A P2 121.1(6) . . ?
C20A C19A C24A 119.2(7) . . ?
C26A C25A P3 117.0(6) . . ?
C26A C25A C30A 120.3(8) . . ?
C30A C25A P3 122.7(6) . . ?
C1A C6A H6A 119.5 . . ?
C5A C6A H6A 119.5 . . ?
C5A C6A C1A 120.9(7) . . ?
C13A C18A H18A 120.3 . . ?
C13A C18A C17A 119.5(8) . . ?
C17A C18A H18A 120.3 . . ?
C6A C1A P1 119.4(5) . . ?
C2A C1A P1 121.3(5) . . ?
C2A C1A C6A 119.3(6) . . ?
C25A C26A H26A 119.9 . . ?
C25A C26A C27A 120.1(8) . . ?
C27A C26A H26A 119.9 . . ?
C13A C14A H14A 120.5 . . ?
C15A C14A C13A 119.0(8) . . ?
C15A C14A H14A 120.5 . . ?
C31A C36A H36A 119.2 . . ?
C31A C36A C35A 121.5(7) . . ?
C35A C36A H36A 119.2 . . ?
C1A C2A H2AA 119.9 . . ?
C1A C2A C3A 120.1(7) . . ?
C3A C2A H2AA 119.9 . . ?
C7A C12A H12A 119.9 . . ?
C7A C12A C11A 120.2(8) . . ?
C11A C12A H12A 119.9 . . ?
C44A C43A P4 122.9(4) . . ?
C44A C43A C48A 120.0 . . ?
C48A C43A P4 117.0(4) . . ?
C43A C44A H44A 120.0 . . ?
C45A C44A C43A 120.0 . . ?
C45A C44A H44A 120.0 . . ?
C44A C45A H45A 120.0 . . ?
C44A C45A C46A 120.0 . . ?
C46A C45A H45A 120.0 . . ?
C45A C46A H46A 120.0 . . ?
C47A C46A C45A 120.0 . . ?
C47A C46A H46A 120.0 . . ?
C46A C47A H47A 120.0 . . ?
C46A C47A C48A 120.0 . . ?
C48A C47A H47A 120.0 . . ?
C43A C48A H48A 120.0 . . ?
C47A C48A C43A 120.0 . . ?
C47A C48A H48A 120.0 . . ?
C3A C4A H4A 119.5 . . ?
C3A C4A C5A 121.1(7) . . ?
C5A C4A H4A 119.5 . . ?
C31A C32A H32A 119.9 . . ?
C33A C32A C31A 120.3(8) . . ?
C33A C32A H32A 119.9 . . ?
C37A C38A H38A 119.4 . . ?
C39A C38A C37A 121.2(8) . . ?
C39A C38A H38A 119.4 . . ?
C36A C35A H35A 121.3 . . ?
C36A C35A C34A 117.4(9) . . ?
C34A C35A H35A 121.3 . . ?
C18A C17A H17A 119.8 . . ?
C16A C17A C18A 120.4(9) . . ?
C16A C17A H17A 119.8 . . ?
C12A C11A H11A 119.5 . . ?
C10A C11A C12A 121.0(8) . . ?
C10A C11A H11A 119.5 . . ?
C35A C34A H34A 119.4 . . ?
C33A C34A C35A 121.3(8) . . ?
C33A C34A H34A 119.4 . . ?
C19A C24A H24A 120.2 . . ?
C19A C24A C23A 119.6(9) . . ?
C23A C24A H24A 120.2 . . ?
C26A C27A H27A 120.3 . . ?
C28A C27A C26A 119.3(9) . . ?
C28A C27A H27A 120.3 . . ?
C11S O3S C10S 107.9(13) . . ?
C41A C40A H40A 119.5 . . ?
C41A C40A C39A 120.9(8) . . ?
C39A C40A H40A 119.5 . . ?
C2A C3A H3AA 120.2 . . ?
C4A C3A C2A 119.7(7) . . ?
C4A C3A H3AA 120.2 . . ?
C14A C15A H15A 119.8 . . ?
C16A C15A C14A 120.5(8) . . ?
C16A C15A H15A 119.8 . . ?
C6A C5A H5A 120.6 . . ?
C4A C5A C6A 118.8(8) . . ?
C4A C5A H5A 120.6 . . ?
Pt1 B1 H1 106.2 . . ?
P2 B1 Pt1 105.9(3) . . ?
P2 B1 P3 118.6(4) . . ?
P2 B1 H1 106.2 . . ?
P3 B1 Pt1 112.9(3) . . ?
P3 B1 H1 106.2 . . ?
C32A C33A H33A 119.9 . . ?
C34A C33A C32A 120.1(8) . . ?
C34A C33A H33A 119.9 . . ?
C11A C10A H10A 120.6 . . ?
C9A C10A C11A 118.8(8) . . ?
C9A C10A H10A 120.6 . . ?
C42A C41A H41A 120.0 . . ?
C40A C41A C42A 120.1(8) . . ?
C40A C41A H41A 120.0 . . ?
C38A C39A C40A 118.5(8) . . ?
C38A C39A H39A 120.7 . . ?
C40A C39A H39A 120.7 . . ?
C7A C8A H8A 119.9 . . ?
C9A C8A C7A 120.3(8) . . ?
C9A C8A H8A 119.9 . . ?
C19A C20A H20A 120.5 . . ?
C19A C20A C21A 119.0(9) . . ?
C21A C20A H20A 120.5 . . ?
C23A C22A H22A 120.5 . . ?
C21A C22A H22A 120.5 . . ?
C21A C22A C23A 119.0(9) . . ?
C17A C16A C15A 120.5(7) . . ?
C17A C16A H16A 119.7 . . ?
C15A C16A H16A 119.7 . . ?
C10A C9A C8A 120.9(9) . . ?
C10A C9A H9A 119.6 . . ?
C8A C9A H9A 119.6 . . ?
C24A C23A H23A 119.5 . . ?
C22A C23A C24A 121.0(9) . . ?
C22A C23A H23A 119.5 . . ?
C20A C21A H21A 118.9 . . ?
C22A C21A C20A 122.1(9) . . ?
C22A C21A H21A 118.9 . . ?
C28A C29A H29A 120.1 . . ?
C28A C29A C30A 119.8(9) . . ?
C30A C29A H29A 120.1 . . ?
C27A C28A H28A 119.9 . . ?
C29A C28A C27A 120.3(9) . . ?
C29A C28A H28A 119.9 . . ?
C25A C30A C29A 120.1(9) . . ?
C25A C30A H30A 120.0 . . ?
C29A C30A H30A 120.0 . . ?
O3S C11S H11B 109.9 . . ?
O3S C11S H11C 109.9 . . ?
O3S C11S C12S 109.1(16) . . ?
H11B C11S H11C 108.3 . . ?
C12S C11S H11B 109.9 . . ?
C12S C11S H11C 109.9 . . ?
O3S C10S H10B 110.4 . . ?
O3S C10S H10C 110.4 . . ?
O3S C10S C9S 106.7(14) . . ?
H10B C10S H10C 108.6 . . ?
C9S C10S H10B 110.4 . . ?
C9S C10S H10C 110.4 . . ?
C10S C9S H9SA 109.5 . . ?
C10S C9S H9SB 109.5 . . ?
C10S C9S H9SC 109.5 . . ?
H9SA C9S H9SB 109.5 . . ?
H9SA C9S H9SC 109.5 . . ?
H9SB C9S H9SC 109.5 . . ?
C11S C12S H12B 109.5 . . ?
C11S C12S H12C 109.5 . . ?
C11S C12S H12D 109.5 . . ?
H12B C12S H12C 109.5 . . ?
H12B C12S H12D 109.5 . . ?
H12C C12S H12D 109.5 . . ?
H1SA C1S H1SB 108.4 . . ?
C2S C1S H1SA 110.1 . . ?
C2S C1S H1SB 110.1 . . ?
O1S C1S H1SA 110.1 . . ?
O1S C1S H1SB 110.1 . . ?
O1S C1S C2S 108.1(15) . . ?
C1S C2S H2SA 110.0 . . ?
C1S C2S H2SB 110.0 . . ?
C1S C2S C3S 108.4(13) . . ?
H2SA C2S H2SB 108.4 . . ?
C3S C2S H2SA 110.0 . . ?
C3S C2S H2SB 110.0 . . ?
C2S C3S H3SA 110.8 . . ?
C2S C3S H3SB 110.8 . . ?
C2S C3S C4S 104.6(11) . . ?
H3SA C3S H3SB 108.9 . . ?
C4S C3S H3SA 110.8 . . ?
C4S C3S H3SB 110.8 . . ?
C3S C4S H4SA 111.0 . . ?
C3S C4S H4SB 111.0 . . ?
H4SA C4S H4SB 109.0 . . ?
O1S C4S C3S 103.6(10) . . ?
O1S C4S H4SA 111.0 . . ?
O1S C4S H4SB 111.0 . . ?
C1S O1S C4S 110.3(12) . . ?
C5S O2S C8S 112(2) . . ?
O2S C8S H8SA 111.1 . . ?
O2S C8S H8SB 111.1 . . ?
O2S C8S C7S 103.2(19) . . ?
H8SA C8S H8SB 109.1 . . ?
C7S C8S H8SA 111.1 . . ?
C7S C8S H8SB 111.1 . . ?
C8S C7S H7SA 111.6 . . ?
C8S C7S H7SB 111.6 . . ?
C8S C7S C6S 101.0(18) . . ?
H7SA C7S H7SB 109.4 . . ?
C6S C7S H7SA 111.6 . . ?
C6S C7S H7SB 111.6 . . ?
C7S C6S H6SA 111.4 . . ?
C7S C6S H6SB 111.4 . . ?
H6SA C6S H6SB 109.3 . . ?
C5S C6S C7S 101.7(17) . . ?
C5S C6S H6SA 111.4 . . ?
C5S C6S H6SB 111.4 . . ?
O2S C5S C6S 103.9(18) . . ?
O2S C5S H5SA 111.0 . . ?
O2S C5S H5SB 111.0 . . ?
C6S C5S H5SA 111.0 . . ?
C6S C5S H5SB 111.0 . . ?
H5SA C5S H5SB 109.0 . . ?

loop_
_geom_bond_atom_site_label_1
_geom_bond_atom_site_label_2
_geom_bond_distance
_geom_bond_site_symmetry_2
_geom_bond_publ_flag
Pt1 Cl1 2.4406(17) . ?
Pt1 P1 2.2898(18) . ?
Pt1 P4 2.2794(18) . ?
Pt1 B1 2.128(7) . ?
P1 C3 1.831(7) . ?
P1 C7A 1.805(8) . ?
P1 C1A 1.820(7) . ?
P2 C13A 1.814(7) . ?
P2 C3 1.823(7) . ?
P2 C19A 1.808(7) . ?
P2 B1 1.932(8) . ?
P3 C2 1.815(7) . ?
P3 C31A 1.805(7) . ?
P3 C25A 1.813(8) . ?
P3 B1 1.943(7) . ?
P4 C37A 1.808(8) . ?
P4 C2 1.832(8) . ?
P4 C43A 1.827(5) . ?
P5 F1 1.573(6) . ?
P5 F2 1.570(6) . ?
P5 F6 1.581(6) . ?
P5 F3 1.589(6) . ?
P5 F5 1.585(7) . ?
P5 F4 1.589(6) . ?
C13A C18A 1.383(11) . ?
C13A C14A 1.395(10) . ?
C3 H3A 0.9900 . ?
C3 H3B 0.9900 . ?
C37A C42A 1.391(10) . ?
C37A C38A 1.384(10) . ?
C2 H2A 0.9900 . ?
C2 H2B 0.9900 . ?
C7A C12A 1.367(10) . ?
C7A C8A 1.394(10) . ?
C42A H42A 0.9500 . ?
C42A C41A 1.386(11) . ?
C31A C36A 1.371(11) . ?
C31A C32A 1.391(9) . ?
C19A C24A 1.377(11) . ?
C19A C20A 1.358(11) . ?
C25A C26A 1.373(10) . ?
C25A C30A 1.374(12) . ?
C6A H6A 0.9500 . ?
C6A C1A 1.394(10) . ?
C6A C5A 1.381(10) . ?
C18A H18A 0.9500 . ?
C18A C17A 1.392(11) . ?
C1A C2A 1.380(10) . ?
C26A H26A 0.9500 . ?
C26A C27A 1.399(11) . ?
C14A H14A 0.9500 . ?
C14A C15A 1.391(10) . ?
C36A H36A 0.9500 . ?
C36A C35A 1.392(11) . ?
C2A H2AA 0.9500 . ?
C2A C3A 1.388(10) . ?
C12A H12A 0.9500 . ?
C12A C11A 1.389(11) . ?
C43A C44A 1.3900 . ?
C43A C48A 1.3900 . ?
C44A H44A 0.9500 . ?
C44A C45A 1.3900 . ?
C45A H45A 0.9500 . ?
C45A C46A 1.3900 . ?
C46A H46A 0.9500 . ?
C46A C47A 1.3900 . ?
C47A H47A 0.9500 . ?
C47A C48A 1.3900 . ?
C48A H48A 0.9500 . ?
C4A H4A 0.9500 . ?
C4A C3A 1.380(11) . ?
C4A C5A 1.381(12) . ?
C32A H32A 0.9500 . ?
C32A C33A 1.368(12) . ?
C38A H38A 0.9500 . ?
C38A C39A 1.384(12) . ?
C35A H35A 0.9500 . ?
C35A C34A 1.404(13) . ?
C17A H17A 0.9500 . ?
C17A C16A 1.363(12) . ?
C11A H11A 0.9500 . ?
C11A C10A 1.373(12) . ?
C34A H34A 0.9500 . ?
C34A C33A 1.366(13) . ?
C24A H24A 0.9500 . ?
C24A C23A 1.397(12) . ?
C27A H27A 0.9500 . ?
C27A C28A 1.384(13) . ?
O3S C11S 1.348(15) . ?
O3S C10S 1.435(15) . ?
C40A H40A 0.9500 . ?
C40A C41A 1.359(11) . ?
C40A C39A 1.400(13) . ?
C3A H3AA 0.9500 . ?
C15A H15A 0.9500 . ?
C15A C16A 1.371(12) . ?
C5A H5A 0.9500 . ?
B1 H1 1.0000 . ?
C33A H33A 0.9500 . ?
C10A H10A 0.9500 . ?
C10A C9A 1.364(13) . ?
C41A H41A 0.9500 . ?
C39A H39A 0.9500 . ?
C8A H8A 0.9500 . ?
C8A C9A 1.381(12) . ?
C20A H20A 0.9500 . ?
C20A C21A 1.400(11) . ?
C22A H22A 0.9500 . ?
C22A C23A 1.340(14) . ?
C22A C21A 1.334(14) . ?
C16A H16A 0.9500 . ?
C9A H9A 0.9500 . ?
C23A H23A 0.9500 . ?
C21A H21A 0.9500 . ?
C29A H29A 0.9500 . ?
C29A C28A 1.378(15) . ?
C29A C30A 1.392(14) . ?
C28A H28A 0.9500 . ?
C30A H30A 0.9500 . ?
C11S H11B 0.9900 . ?
C11S H11C 0.9900 . ?
C11S C12S 1.50(3) . ?
C10S H10B 0.9900 . ?
C10S H10C 0.9900 . ?
C10S C9S 1.50(2) . ?
C9S H9SA 0.9800 . ?
C9S H9SB 0.9800 . ?
C9S H9SC 0.9800 . ?
C12S H12B 0.9800 . ?
C12S H12C 0.9800 . ?
C12S H12D 0.9800 . ?
C1S H1SA 0.9900 . ?
C1S H1SB 0.9900 . ?
C1S C2S 1.431(14) . ?
C1S O1S 1.412(12) . ?
C2S H2SA 0.9900 . ?
C2S H2SB 0.9900 . ?
C2S C3S 1.491(13) . ?
C3S H3SA 0.9900 . ?
C3S H3SB 0.9900 . ?
C3S C4S 1.513(13) . ?
C4S H4SA 0.9900 . ?
C4S H4SB 0.9900 . ?
C4S O1S 1.502(12) . ?
O2S C8S 1.439(16) . ?
O2S C5S 1.425(16) . ?
C8S H8SA 0.9900 . ?
C8S H8SB 0.9900 . ?
C8S C7S 1.508(15) . ?
C7S H7SA 0.9900 . ?
C7S H7SB 0.9900 . ?
C7S C6S 1.523(14) . ?
C6S H6SA 0.9900 . ?
C6S H6SB 0.9900 . ?
C6S C5S 1.514(14) . ?
C5S H5SA 0.9900 . ?
C5S H5SB 0.9900 . ?

loop_
_geom_torsion_atom_site_label_1
_geom_torsion_atom_site_label_2
_geom_torsion_atom_site_label_3
_geom_torsion_atom_site_label_4
_geom_torsion
_geom_torsion_site_symmetry_1
_geom_torsion_site_symmetry_2
_geom_torsion_site_symmetry_3
_geom_torsion_site_symmetry_4
_geom_torsion_publ_flag
Pt1 P1 C3 P2 24.2(4) . . . . ?
Pt1 P1 C7A C12A 134.3(5) . . . . ?
Pt1 P1 C7A C8A -47.9(6) . . . . ?
Pt1 P1 C1A C6A -174.8(5) . . . . ?
Pt1 P1 C1A C2A 2.5(7) . . . . ?
Pt1 P4 C37A C42A 19.4(7) . . . . ?
Pt1 P4 C37A C38A -164.0(7) . . . . ?
Pt1 P4 C2 P3 33.7(5) . . . . ?
Pt1 P4 C43A C44A -123.1(4) . . . . ?
Pt1 P4 C43A C48A 52.7(5) . . . . ?
P1 C7A C12A C11A 175.8(6) . . . . ?
P1 C7A C8A C9A -177.0(7) . . . . ?
P1 C1A C2A C3A -179.1(6) . . . . ?
P2 C13A C18A C17A -179.3(6) . . . . ?
P2 C13A C14A C15A 179.6(6) . . . . ?
P2 C19A C24A C23A 176.2(8) . . . . ?
P2 C19A C20A C21A -177.4(7) . . . . ?
P3 C31A C36A C35A 175.1(6) . . . . ?
P3 C31A C32A C33A -175.4(6) . . . . ?
P3 C25A C26A C27A -178.9(6) . . . . ?
P3 C25A C30A C29A -179.9(8) . . . . ?
P4 C37A C42A C41A 177.5(6) . . . . ?
P4 C37A C38A C39A -178.3(8) . . . . ?
P4 C43A C44A C45A 175.6(7) . . . . ?
P4 C43A C48A C47A -175.9(6) . . . . ?
C13A P2 C3 P1 -173.7(3) . . . . ?
C13A P2 C19A C24A 109.3(7) . . . . ?
C13A P2 C19A C20A -73.4(7) . . . . ?
C13A C18A C17A C16A -0.1(13) . . . . ?
C13A C14A C15A C16A -0.3(12) . . . . ?
C3 P1 C7A C12A 10.1(7) . . . . ?
C3 P1 C7A C8A -172.0(6) . . . . ?
C3 P1 C1A C6A -55.4(7) . . . . ?
C3 P1 C1A C2A 121.8(6) . . . . ?
C3 P2 C13A C18A -128.8(6) . . . . ?
C3 P2 C13A C14A 52.6(6) . . . . ?
C3 P2 C19A C24A -136.5(7) . . . . ?
C3 P2 C19A C20A 40.8(8) . . . . ?
C37A P4 C2 P3 155.5(4) . . . . ?
C37A P4 C43A C44A 109.7(5) . . . . ?
C37A P4 C43A C48A -74.6(5) . . . . ?
C37A C42A C41A C40A 0.2(13) . . . . ?
C37A C38A C39A C40A 1.6(16) . . . . ?
C2 P3 C31A C36A -102.8(6) . . . . ?
C2 P3 C31A C32A 72.5(6) . . . . ?
C2 P3 C25A C26A -170.7(6) . . . . ?
C2 P3 C25A C30A 9.7(9) . . . . ?
C2 P4 C37A C42A -99.7(7) . . . . ?
C2 P4 C37A C38A 76.8(8) . . . . ?
C2 P4 C43A C44A 1.3(6) . . . . ?
C2 P4 C43A C48A 177.0(5) . . . . ?
C7A P1 C3 P2 154.2(3) . . . . ?
C7A P1 C1A C6A 54.0(7) . . . . ?
C7A P1 C1A C2A -128.8(6) . . . . ?
C7A C12A C11A C10A 0.0(12) . . . . ?
C7A C8A C9A C10A 2.1(15) . . . . ?
C42A C37A C38A C39A -1.8(14) . . . . ?
C31A P3 C2 P4 84.6(4) . . . . ?
C31A P3 C25A C26A -57.9(6) . . . . ?
C31A P3 C25A C30A 122.5(8) . . . . ?
C31A C36A C35A C34A 0.0(12) . . . . ?
C31A C32A C33A C34A 0.4(13) . . . . ?
C19A P2 C13A C18A -14.0(7) . . . . ?
C19A P2 C13A C14A 167.5(6) . . . . ?
C19A P2 C3 P1 71.9(4) . . . . ?
C19A C24A C23A C22A 3.2(17) . . . . ?
C19A C20A C21A C22A -0.4(15) . . . . ?
C25A P3 C2 P4 -161.7(4) . . . . ?
C25A P3 C31A C36A 141.1(6) . . . . ?
C25A P3 C31A C32A -43.7(6) . . . . ?
C25A C26A C27A C28A 0.3(12) . . . . ?
C6A C1A C2A C3A -1.9(11) . . . . ?
C18A C13A C14A C15A 1.0(11) . . . . ?
C18A C17A C16A C15A 0.7(14) . . . . ?
C1A P1 C3 P2 -98.5(4) . . . . ?
C1A P1 C7A C12A -97.3(6) . . . . ?
C1A P1 C7A C8A 80.6(6) . . . . ?
C1A C6A C5A C4A 0.1(13) . . . . ?
C1A C2A C3A C4A 2.8(13) . . . . ?
C26A C25A C30A C29A 0.5(15) . . . . ?
C26A C27A C28A C29A -2.5(13) . . . . ?
C14A C13A C18A C17A -0.8(12) . . . . ?
C14A C15A C16A C17A -0.5(13) . . . . ?
C36A C31A C32A C33A -0.1(11) . . . . ?
C36A C35A C34A C33A 0.4(14) . . . . ?
C12A C7A C8A C9A 1.0(12) . . . . ?
C12A C11A C10A C9A 3.1(13) . . . . ?
C43A P4 C37A C42A 147.9(7) . . . . ?
C43A P4 C37A C38A -35.6(8) . . . . ?
C43A P4 C2 P3 -94.2(5) . . . . ?
C43A C44A C45A C46A 0.0 . . . . ?
C44A C43A C48A C47A 0.0 . . . . ?
C44A C45A C46A C47A 0.0 . . . . ?
C45A C46A C47A C48A 0.0 . . . . ?
C46A C47A C48A C43A 0.0 . . . . ?
C48A C43A C44A C45A 0.0 . . . . ?
C32A C31A C36A C35A -0.1(11) . . . . ?
C38A C37A C42A C41A 0.9(13) . . . . ?
C35A C34A C33A C32A -0.6(14) . . . . ?
C11A C10A C9A C8A -4.1(15) . . . . ?
C24A C19A C20A C21A -0.1(13) . . . . ?
C3A C4A C5A C6A 0.8(14) . . . . ?
C5A C6A C1A P1 177.7(6) . . . . ?
C5A C6A C1A C2A 0.4(11) . . . . ?
C5A C4A C3A C2A -2.3(14) . . . . ?
B1 P2 C13A C18A 123.5(6) . . . . ?
B1 P2 C13A C14A -55.0(7) . . . . ?
B1 P2 C3 P1 -50.9(4) . . . . ?
B1 P2 C19A C24A -28.3(8) . . . . ?
B1 P2 C19A C20A 149.0(7) . . . . ?
B1 P3 C2 P4 -33.4(5) . . . . ?
B1 P3 C31A C36A 12.8(7) . . . . ?
B1 P3 C31A C32A -172.0(5) . . . . ?
B1 P3 C25A C26A 66.7(7) . . . . ?
B1 P3 C25A C30A -112.9(8) . . . . ?
C41A C40A C39A C38A -0.5(16) . . . . ?
C39A C40A C41A C42A -0.4(15) . . . . ?
C8A C7A C12A C11A -2.0(11) . . . . ?
C20A C19A C24A C23A -1.2(14) . . . . ?
C23A C22A C21A C20A 2.4(17) . . . . ?
C21A C22A C23A C24A -3.7(18) . . . . ?
C28A C29A C30A C25A -2.6(16) . . . . ?
C30A C25A C26A C27A 0.7(12) . . . . ?
C30A C29A C28A C27A 3.6(15) . . . . ?
C11S O3S C10S C9S -171.6(12) . . . . ?
C10S O3S C11S C12S -174.9(14) . . . . ?
C1S C2S C3S C4S -23(4) . . . . ?
C2S C1S O1S C4S -2(4) . . . . ?
C2S C3S C4S O1S 21(3) . . . . ?
C3S C4S O1S C1S -12(3) . . . . ?
O1S C1S C2S C3S 15(4) . . . . ?
O2S C8S C7S C6S -37(5) . . . . ?
C8S O2S C5S C6S 10(5) . . . . ?
C8S C7S C6S C5S 42(5) . . . . ?
C7S C6S C5S O2S -32(5) . . . . ?
C5S O2S C8S C7S 17(5) . . . . ?
